data_2106045
loop_
_publ_author_name
'Dusausoy, Y.'
'Protas, J.'

_publ_section_title
;
 Structure cristalline du disilicure de fer, Fe Si2 beta
;
_journal_name_full 'Acta Crystallographica B (24,1968-38,1982)'
_journal_page_first 1209
_journal_page_last 1218
_journal_volume 27
_journal_year 1971
_chemical_formula_sum 'Fe Si2'
_space_group_IT_number 64
_symmetry_space_group_name_Hall '-C 2ac 2'
_symmetry_space_group_name_H-M 'C m c a'
_cell_angle_alpha 90
_cell_angle_beta 90
_cell_angle_gamma 90
_cell_formula_units_Z 16
_cell_length_a 9.863
_cell_length_b 7.791
_cell_length_c 7.833
_cell_volume 601.908
_citation_journal_id_ASTM ACBCAR
_cod_data_source_file Dusausoy_ACBCAR_1971_1964.cif
_cod_data_source_block Fe1Si2
_cod_original_cell_volume 601.9083
_cod_original_formula_sum 'Fe1 Si2'
_cod_database_code 2106045

loop_
_symmetry_equiv_pos_as_xyz
x,y,z
-x+1/2,-y,z+1/2
x,-y,-z
-x+1/2,y,-z+1/2
-x,-y,-z
x-1/2,y,-z-1/2
-x,y,z
x-1/2,-y,z-1/2
x+1/2,y+1/2,z
-x+1,-y+1/2,z+1/2
x+1/2,-y+1/2,-z
-x+1,y+1/2,-z+1/2
-x+1/2,-y+1/2,-z
x,y+1/2,-z-1/2
-x+1/2,y+1/2,z
x,-y+1/2,z-1/2

loop_
_atom_site_label
_atom_site_type_symbol
_atom_site_fract_x
_atom_site_fract_y
_atom_site_fract_z
_atom_site_occupancy
_atom_site_U_iso_or_equiv
Si2 Si 0.3727 0.045 0.2261 1 0.0
Fe2 Fe 0.5 0.3086 0.1851 1 0.0
Fe1 Fe 0.2146 0 0 1 0.0
Si1 Si 0.1282 0.2746 0.0512 1 0.0
